data_7010110
loop_
_publ_author_name
'Ma, Bao-Qing'
'Gao, Song'
'Sun, Hao-Ling'
'Xu, Guang-Xian'

_publ_section_title
;
 Novel three-dimensional networks cross-linked by two sets of hydrogen
 bonded frameworks based on 1-D
 {[M(H2O)4(4,4'-dpdo)][ClO4]2&#x00B7;2(4,4'-dpdo)}n
 (4,4'-dpdo&#x2005;=&#x2005;4,4'-bipyridine dioxide;
 M&#x2005;=&#x2005;Co, Ni, Cu or Zn)
;
_journal_issue 2
_journal_name_full 'Journal of the Chemical Society, Dalton Transactions'
_journal_page_first 130
_journal_paper_doi 10.1039/b006142p
_journal_year 2001
_chemical_formula_sum 'C30 H32 Cl2 Co N6 O18'
_chemical_formula_weight 894.45
_chemical_name_systematic
; 
 ? 
;
_space_group_IT_number 2
_symmetry_cell_setting triclinic
_symmetry_space_group_name_Hall '-P 1'
_symmetry_space_group_name_H-M 'P -1'
_atom_sites_solution_hydrogens geom
_atom_sites_solution_primary direct
_atom_sites_solution_secondary difmap
_audit_creation_method SHELXL-97
_cell_angle_alpha 107.813(2)
_cell_angle_beta 95.995(2)
_cell_angle_gamma 100.588(2)
_cell_formula_units_Z 1
_cell_length_a 5.5207(3)
_cell_length_b 11.8309(5)
_cell_length_c 14.9809(6)
_cell_measurement_temperature 293(2)
_cell_volume 902.11(7)
_computing_cell_refinement 'HKL Scalepack'
_computing_data_collection KappaCCD
_computing_data_reduction 'HKL Denzo $ Maxus'
_computing_molecular_graphics 'Siemens SHELXTL (1990)'
_computing_publication_material 'Siemens SHELXL-97'
_computing_structure_refinement 'SHELXL-97 (Sheldrick, 1997)'
_computing_structure_solution 'SHELXS-97 (Sheldrick, 1990)'
_diffrn_ambient_temperature 293(2)
_diffrn_detector_area_resol_mean 0.71
_diffrn_measured_fraction_theta_full 0.998
_diffrn_measured_fraction_theta_max 0.998
_diffrn_measurement_device_type 'NONIUS Kappa CCD'
_diffrn_measurement_method CCD
_diffrn_radiation_monochromator graphite
_diffrn_radiation_source 'fine-focus sealed tube'
_diffrn_radiation_type MoK\a
_diffrn_radiation_wavelength 0.71073
_diffrn_reflns_av_R_equivalents 0.0460
_diffrn_reflns_av_sigmaI/netI 0.0508
_diffrn_reflns_limit_h_max 7
_diffrn_reflns_limit_h_min -7
_diffrn_reflns_limit_k_max 15
_diffrn_reflns_limit_k_min -15
_diffrn_reflns_limit_l_max 19
_diffrn_reflns_limit_l_min -18
_diffrn_reflns_number 12296
_diffrn_reflns_theta_full 27.85
_diffrn_reflns_theta_max 27.85
_diffrn_reflns_theta_min 1.45
_exptl_absorpt_coefficient_mu 0.713
_exptl_absorpt_correction_T_max 0.903
_exptl_absorpt_correction_T_min 0.817
_exptl_absorpt_correction_type SORTAV
_exptl_crystal_colour red
_exptl_crystal_density_diffrn 1.646
_exptl_crystal_density_method 'not measured'
_exptl_crystal_description block
_exptl_crystal_F_000 459
_exptl_crystal_size_max 0.28
_exptl_crystal_size_mid 0.20
_exptl_crystal_size_min 0.16
_refine_diff_density_max 0.424
_refine_diff_density_min -0.745
_refine_diff_density_rms 0.127
_refine_ls_extinction_method none
_refine_ls_goodness_of_fit_ref 1.085
_refine_ls_hydrogen_treatment mixed
_refine_ls_matrix_type full
_refine_ls_number_parameters 275
_refine_ls_number_reflns 4299
_refine_ls_number_restraints 0
_refine_ls_restrained_S_all 1.085
_refine_ls_R_factor_all 0.0680
_refine_ls_R_factor_gt 0.0455
_refine_ls_shift/su_max 0.000
_refine_ls_shift/su_mean 0.000
_refine_ls_structure_factor_coef Fsqd
_refine_ls_weighting_details 'calc w=1/[\s^2^(Fo^2^)+(0.1043P)^2^+0.0000P] where P=(Fo^2^+2Fc^2^)/3'
_refine_ls_weighting_scheme calc
_refine_ls_wR_factor_gt 0.1304
_refine_ls_wR_factor_ref 0.1628
_reflns_number_gt 3338
_reflns_number_total 4299
_reflns_threshold_expression >2sigma(I)
_cod_data_source_file b006142p.txt
_cod_data_source_block Codpdo
_cod_depositor_comments
;
The following automatic conversions were performed:
'_symmetry_cell_setting' value 'Triclinic' changed to 'triclinic'
according to '/home/saulius/struct/CIF-dictionaries/cif_core.dic'
dictionary named 'cif_core.dic' version 2.4.1 from 2010-06-29.

Automatic conversion script
Id: cif_fix_enum 1527 2010-12-29 10:47:43Z saulius 
;
_cod_original_sg_symbol_H-M P-1
_cod_database_code 7010110

loop_
_symmetry_equiv_pos_as_xyz
'x, y, z'
'-x, -y, -z'

loop_
_atom_site_label
_atom_site_type_symbol
_atom_site_fract_x
_atom_site_fract_y
_atom_site_fract_z
_atom_site_U_iso_or_equiv
_atom_site_adp_type
_atom_site_occupancy
_atom_site_symmetry_multiplicity
_atom_site_calc_flag
_atom_site_refinement_flags
_atom_site_disorder_assembly
_atom_site_disorder_group
Cl1 Cl -0.32591(15) 0.62042(7) 0.29428(6) 0.0484(2) Uani 1 1 d . . .
Co1 Co 0.0000 0.0000 0.0000 0.02320(17) Uani 1 2 d S . .
O1 O -0.2511(3) -0.11723(16) 0.04846(14) 0.0309(4) Uani 1 1 d . . .
O2 O 0.1108(4) 0.0691(3) 0.30266(17) 0.0574(7) Uani 1 1 d . . .
O3 O -0.3448(4) 0.1801(3) 0.19922(16) 0.0617(8) Uani 1 1 d . . .
O4 O 0.1658(4) 0.0961(2) 0.13844(14) 0.0404(5) Uani 1 1 d . . .
H2 H 0.110(7) 0.069(4) 0.191(3) 0.063(11) Uiso 1 1 d . . .
H1 H 0.335(8) 0.121(3) 0.167(3) 0.053(10) Uiso 1 1 d . . .
O5 O -0.2506(4) 0.11711(18) 0.02372(16) 0.0329(5) Uani 1 1 d . . .
H4 H -0.369(6) 0.112(3) -0.002(2) 0.025(8) Uiso 1 1 d . . .
H3 H -0.277(7) 0.156(3) 0.096(3) 0.056(10) Uiso 1 1 d . . .
O6 O -0.4181(6) 0.4912(2) 0.2547(2) 0.0777(9) Uani 1 1 d . . .
O7 O -0.0618(5) 0.6551(3) 0.3025(2) 0.0835(10) Uani 1 1 d . . .
O8 O -0.4391(6) 0.6768(2) 0.2336(2) 0.0682(8) Uani 1 1 d . . .
O9 O -0.3895(7) 0.6610(3) 0.3866(2) 0.0900(11) Uani 1 1 d . . .
N1 N -0.1924(4) -0.22543(19) 0.03685(16) 0.0284(5) Uani 1 1 d . . .
N2 N -0.0617(5) 0.0539(2) 0.35482(18) 0.0400(6) Uani 1 1 d . . .
N3 N -0.2491(4) 0.2675(2) 0.28186(16) 0.0372(6) Uani 1 1 d . . .
C1 C -0.0231(6) -0.2356(3) 0.1036(2) 0.0374(6) Uani 1 1 d . . .
H1A H 0.0433 -0.1695 0.1588 0.045 Uiso 1 1 calc R . .
C2 C 0.0520(6) -0.3426(3) 0.0906(2) 0.0385(7) Uani 1 1 d . . .
H2A H 0.1675 -0.3489 0.1377 0.046 Uiso 1 1 calc R . .
C3 C -0.0415(5) -0.4417(2) 0.0085(2) 0.0316(6) Uani 1 1 d . . .
C4 C -0.2221(7) -0.4281(3) -0.0566(3) 0.0513(9) Uani 1 1 d . . .
H4A H -0.2957 -0.4938 -0.1113 0.062 Uiso 1 1 calc R . .
C5 C -0.2944(6) -0.3202(3) -0.0422(2) 0.0451(8) Uani 1 1 d . . .
H5A H -0.4142 -0.3128 -0.0872 0.054 Uiso 1 1 calc R . .
C6 C -0.2731(6) -0.0331(3) 0.3176(2) 0.0478(8) Uani 1 1 d . . .
H6A H -0.3031 -0.0789 0.2533 0.057 Uiso 1 1 calc R . .
C7 C -0.4445(6) -0.0550(3) 0.3733(2) 0.0455(8) Uani 1 1 d . . .
H7A H -0.5877 -0.1169 0.3464 0.055 Uiso 1 1 calc R . .
C8 C -0.4093(5) 0.0133(3) 0.4692(2) 0.0339(6) Uani 1 1 d . . .
C9 C -0.1952(6) 0.1062(3) 0.5038(2) 0.0438(7) Uani 1 1 d . . .
H9A H -0.1674 0.1569 0.5669 0.053 Uiso 1 1 calc R . .
C10 C -0.0241(6) 0.1248(3) 0.4470(2) 0.0449(7) Uani 1 1 d . . .
H10A H 0.1196 0.1869 0.4722 0.054 Uiso 1 1 calc R . .
C11 C -0.3778(6) 0.2803(3) 0.3541(2) 0.0400(7) Uani 1 1 d . . .
H11A H -0.5319 0.2276 0.3461 0.048 Uiso 1 1 calc R . .
C12 C -0.2827(5) 0.3707(3) 0.4394(2) 0.0373(7) Uani 1 1 d . . .
H12A H -0.3745 0.3792 0.4887 0.045 Uiso 1 1 calc R . .
C13 C -0.0518(5) 0.4503(2) 0.45392(19) 0.0301(6) Uani 1 1 d . . .
C14 C 0.0763(5) 0.4325(3) 0.3768(2) 0.0379(7) Uani 1 1 d . . .
H14A H 0.2321 0.4829 0.3830 0.046 Uiso 1 1 calc R . .
C15 C -0.0255(5) 0.3419(3) 0.2926(2) 0.0409(7) Uani 1 1 d . . .
H15A H 0.0614 0.3317 0.2418 0.049 Uiso 1 1 calc R . .

loop_
_atom_site_aniso_label
_atom_site_aniso_U_11
_atom_site_aniso_U_22
_atom_site_aniso_U_33
_atom_site_aniso_U_23
_atom_site_aniso_U_13
_atom_site_aniso_U_12
Cl1 0.0463(5) 0.0495(5) 0.0393(4) 0.0102(3) -0.0049(3) 0.0007(4)
Co1 0.0216(3) 0.0232(3) 0.0239(3) 0.00542(18) 0.00403(18) 0.00719(18)
O1 0.0304(9) 0.0242(9) 0.0426(11) 0.0127(8) 0.0105(8) 0.0122(7)
O2 0.0402(13) 0.0899(18) 0.0454(13) 0.0322(13) 0.0108(10) 0.0044(12)
O3 0.0340(12) 0.0819(18) 0.0337(12) -0.0203(11) 0.0049(10) -0.0049(12)
O4 0.0299(11) 0.0562(13) 0.0248(10) 0.0052(9) 0.0028(8) 0.0002(9)
O5 0.0250(10) 0.0371(11) 0.0394(11) 0.0113(9) 0.0062(9) 0.0160(8)
O6 0.092(2) 0.0492(15) 0.0739(19) 0.0152(14) -0.0277(17) 0.0052(14)
O7 0.0457(16) 0.113(3) 0.074(2) 0.0192(19) 0.0025(14) -0.0002(16)
O8 0.081(2) 0.0490(14) 0.0651(17) 0.0173(13) -0.0157(15) 0.0109(14)
O9 0.095(2) 0.104(3) 0.0464(15) 0.0091(16) 0.0190(16) -0.014(2)
N1 0.0285(11) 0.0265(11) 0.0352(12) 0.0150(9) 0.0075(9) 0.0095(9)
N2 0.0347(13) 0.0506(15) 0.0370(13) 0.0194(12) 0.0062(11) 0.0067(11)
N3 0.0291(12) 0.0448(13) 0.0275(12) -0.0008(10) 0.0033(10) 0.0065(10)
C1 0.0485(17) 0.0359(15) 0.0289(14) 0.0080(11) 0.0055(13) 0.0180(13)
C2 0.0499(17) 0.0383(15) 0.0307(14) 0.0121(12) -0.0014(13) 0.0222(13)
C3 0.0357(14) 0.0255(13) 0.0362(14) 0.0144(11) 0.0020(12) 0.0082(11)
C4 0.061(2) 0.0253(14) 0.054(2) 0.0027(13) -0.0228(17) 0.0126(14)
C5 0.0466(18) 0.0262(13) 0.0530(19) 0.0090(13) -0.0183(15) 0.0073(13)
C6 0.0432(17) 0.0547(19) 0.0327(15) 0.0013(14) 0.0071(13) 0.0029(15)
C7 0.0404(16) 0.0430(17) 0.0375(16) -0.0012(13) 0.0065(13) -0.0034(14)
C8 0.0341(14) 0.0335(14) 0.0333(14) 0.0103(11) 0.0043(12) 0.0079(11)
C9 0.0484(18) 0.0405(16) 0.0322(15) 0.0059(12) 0.0033(13) -0.0027(14)
C10 0.0411(17) 0.0449(17) 0.0426(17) 0.0162(14) -0.0001(14) -0.0040(14)
C11 0.0305(14) 0.0455(17) 0.0350(15) 0.0044(13) 0.0075(12) 0.0009(12)
C12 0.0351(15) 0.0408(15) 0.0297(14) 0.0041(12) 0.0096(12) 0.0038(12)
C13 0.0286(13) 0.0322(13) 0.0288(13) 0.0077(11) 0.0050(11) 0.0092(11)
C14 0.0261(13) 0.0420(16) 0.0370(15) 0.0032(12) 0.0075(12) 0.0027(12)
C15 0.0298(14) 0.0515(17) 0.0336(15) 0.0029(13) 0.0104(12) 0.0068(13)

loop_
_atom_type_symbol
_atom_type_description
_atom_type_scat_dispersion_real
_atom_type_scat_dispersion_imag
_atom_type_scat_source
C C 0.0033 0.0016 'International Tables Vol C Tables 4.2.6.8 and 6.1.1.4'
H H 0.0000 0.0000 'International Tables Vol C Tables 4.2.6.8 and 6.1.1.4'
N N 0.0061 0.0033 'International Tables Vol C Tables 4.2.6.8 and 6.1.1.4'
O O 0.0106 0.0060 'International Tables Vol C Tables 4.2.6.8 and 6.1.1.4'
Co Co 0.3494 0.9721 'International Tables Vol C Tables 4.2.6.8 and 6.1.1.4'
Cl Cl 0.1484 0.1585 'International Tables Vol C Tables 4.2.6.8 and 6.1.1.4'

loop_
_geom_angle_atom_site_label_1
_geom_angle_atom_site_label_2
_geom_angle_atom_site_label_3
_geom_angle
_geom_angle_site_symmetry_1
_geom_angle_site_symmetry_3
_geom_angle_publ_flag
O7 Cl1 O9 108.6(2) . . ?
O7 Cl1 O6 112.1(2) . . ?
O9 Cl1 O6 108.4(2) . . ?
O7 Cl1 O8 108.4(2) . . ?
O9 Cl1 O8 110.3(2) . . ?
O6 Cl1 O8 108.94(17) . . ?
O4 Co1 O4 180.00(12) 2 . ?
O4 Co1 O5 94.81(9) 2 . ?
O4 Co1 O5 85.19(9) . . ?
O4 Co1 O5 85.19(9) 2 2 ?
O4 Co1 O5 94.81(9) . 2 ?
O5 Co1 O5 180.00(15) . 2 ?
O4 Co1 O1 90.55(8) 2 . ?
O4 Co1 O1 89.45(8) . . ?
O5 Co1 O1 86.74(7) . . ?
O5 Co1 O1 93.26(7) 2 . ?
O4 Co1 O1 89.45(8) 2 2 ?
O4 Co1 O1 90.55(8) . 2 ?
O5 Co1 O1 93.26(7) . 2 ?
O5 Co1 O1 86.74(7) 2 2 ?
O1 Co1 O1 180.00(10) . 2 ?
N1 O1 Co1 113.12(13) . . ?
C5 N1 O1 120.1(2) . . ?
C5 N1 C1 120.8(2) . . ?
O1 N1 C1 119.1(2) . . ?
O2 N2 C6 120.6(3) . . ?
O2 N2 C10 119.8(3) . . ?
C6 N2 C10 119.7(3) . . ?
O3 N3 C11 119.4(2) . . ?
O3 N3 C15 120.0(2) . . ?
C11 N3 C15 120.6(2) . . ?
N1 C1 C2 120.3(3) . . ?
C1 C2 C3 121.0(3) . . ?
C2 C3 C4 116.5(3) . . ?
C2 C3 C3 122.1(3) . 2_545 ?
C4 C3 C3 121.4(3) . 2_545 ?
C5 C4 C3 121.5(3) . . ?
N1 C5 C4 119.9(3) . . ?
N2 C6 C7 120.7(3) . . ?
C6 C7 C8 121.4(3) . . ?
C9 C8 C7 116.1(3) . . ?
C9 C8 C8 122.3(3) . 2_456 ?
C7 C8 C8 121.5(3) . 2_456 ?
C10 C9 C8 121.3(3) . . ?
N2 C10 C9 120.7(3) . . ?
N3 C11 C12 120.1(3) . . ?
C11 C12 C13 121.4(3) . . ?
C12 C13 C14 116.4(2) . . ?
C12 C13 C13 121.8(3) . 2_566 ?
C14 C13 C13 121.8(3) . 2_566 ?
C15 C14 C13 120.5(3) . . ?
N3 C15 C14 121.0(2) . . ?

loop_
_geom_bond_atom_site_label_1
_geom_bond_atom_site_label_2
_geom_bond_distance
_geom_bond_site_symmetry_2
_geom_bond_publ_flag
Cl1 O7 1.422(3) . ?
Cl1 O9 1.423(3) . ?
Cl1 O6 1.430(3) . ?
Cl1 O8 1.438(3) . ?
Co1 O4 2.052(2) 2 ?
Co1 O4 2.052(2) . ?
Co1 O5 2.1133(19) . ?
Co1 O5 2.1133(19) 2 ?
Co1 O1 2.1195(18) . ?
Co1 O1 2.1195(18) 2 ?
O1 N1 1.342(3) . ?
O2 N2 1.315(3) . ?
O3 N3 1.327(3) . ?
N1 C5 1.339(4) . ?
N1 C1 1.344(4) . ?
N2 C6 1.343(4) . ?
N2 C10 1.350(4) . ?
N3 C11 1.341(4) . ?
N3 C15 1.341(4) . ?
C1 C2 1.368(4) . ?
C2 C3 1.384(4) . ?
C3 C4 1.386(4) . ?
C3 C3 1.491(5) 2_545 ?
C4 C5 1.368(4) . ?
C6 C7 1.365(5) . ?
C7 C8 1.389(4) . ?
C8 C9 1.386(4) . ?
C8 C8 1.485(5) 2_456 ?
C9 C10 1.367(4) . ?
C11 C12 1.368(4) . ?
C12 C13 1.391(4) . ?
C13 C14 1.399(4) . ?
C13 C13 1.487(5) 2_566 ?
C14 C15 1.363(4) . ?
